data_4316948
loop_
_publ_author_name
'Christian Neis'
'David Petry'
'Alexandre Demangeon'
'Bernd Morgenstern'
'Dirk Kuppert'
'Jochen Huppert'
'Stefan Stucky'
'Kaspar Hegetschweiler'

_publ_section_title
;
 Facially Coordinating Triamine Ligands with a Cyclic Backbone: Some
 Structure-Stability Correlations
;
_journal_name_full 'Inorganic Chemistry'
_journal_page_first 10092
_journal_page_last 10107
_journal_paper_doi 10.1021/ic101360d
_journal_volume 49
_journal_year 2010
_chemical_formula_sum 'C12 H30 Cd2 Cl4 N6'
_chemical_formula_weight 625.02
_chemical_name_systematic
; 
 ? 
;
_space_group_IT_number 14
_symmetry_cell_setting monoclinic
_symmetry_space_group_name_Hall '-P 2ybc'
_symmetry_space_group_name_H-M 'P 1 21/c 1'
_atom_sites_solution_hydrogens geom
_atom_sites_solution_primary direct
_atom_sites_solution_secondary difmap
_audit_creation_method SHELXL-97
_cell_angle_alpha 90.00
_cell_angle_beta 90.70(3)
_cell_angle_gamma 90.00
_cell_formula_units_Z 2
_cell_length_a 9.3738(19)
_cell_length_b 10.777(2)
_cell_length_c 10.695(2)
_cell_measurement_temperature 200(2)
_cell_volume 1080.3(4)
_computing_cell_refinement 'Stoe IPDS Software, Vers.2.87, 1997'
_computing_data_collection 'Stoe IPDS Software, Vers.2.87, 1997'
_computing_data_reduction 'Stoe IPDS Software, Vers.2.87, 1997'
_computing_molecular_graphics 'Bruker SHELXTL'
_computing_publication_material 'Bruker SHELXTL'
_computing_structure_refinement 'SHELXL-97 (Sheldrick, 1997)'
_computing_structure_solution 'SHELXS-97 (Sheldrick, 1990)'
_diffrn_ambient_temperature 200(2)
_diffrn_measured_fraction_theta_full 0.987
_diffrn_measured_fraction_theta_max 0.987
_diffrn_measurement_device_type 'STOE IPDS, image plate'
_diffrn_measurement_method 'phi scans'
_diffrn_radiation_monochromator graphite
_diffrn_radiation_source 'fine-focus sealed tube'
_diffrn_radiation_type MoK\a
_diffrn_radiation_wavelength 0.71073
_diffrn_reflns_av_R_equivalents 0.0374
_diffrn_reflns_av_sigmaI/netI 0.0264
_diffrn_reflns_limit_h_max 11
_diffrn_reflns_limit_h_min -11
_diffrn_reflns_limit_k_max 13
_diffrn_reflns_limit_k_min -13
_diffrn_reflns_limit_l_max 13
_diffrn_reflns_limit_l_min -13
_diffrn_reflns_number 7915
_diffrn_reflns_theta_full 25.99
_diffrn_reflns_theta_max 25.99
_diffrn_reflns_theta_min 2.68
_exptl_absorpt_coefficient_mu 2.471
_exptl_absorpt_correction_T_max 0.7902
_exptl_absorpt_correction_T_min 0.5244
_exptl_absorpt_correction_type empirical
_exptl_crystal_colour 'light brown'
_exptl_crystal_density_diffrn 1.921
_exptl_crystal_density_method 'not measured'
_exptl_crystal_description prism
_exptl_crystal_F_000 616
_exptl_crystal_size_max 0.30
_exptl_crystal_size_mid 0.20
_exptl_crystal_size_min 0.10
_refine_diff_density_max 1.011
_refine_diff_density_min -0.457
_refine_diff_density_rms 0.106
_refine_ls_extinction_method none
_refine_ls_goodness_of_fit_ref 1.026
_refine_ls_hydrogen_treatment mixed
_refine_ls_matrix_type full
_refine_ls_number_parameters 125
_refine_ls_number_reflns 2098
_refine_ls_number_restraints 0
_refine_ls_restrained_S_all 1.026
_refine_ls_R_factor_all 0.0292
_refine_ls_R_factor_gt 0.0244
_refine_ls_shift/su_max 0.001
_refine_ls_shift/su_mean 0.000
_refine_ls_structure_factor_coef Fsqd
_refine_ls_weighting_details 'calc w=1/[\s^2^(Fo^2^)+(0.0421P)^2^+0.0000P] where P=(Fo^2^+2Fc^2^)/3'
_refine_ls_weighting_scheme calc
_refine_ls_wR_factor_gt 0.0608
_refine_ls_wR_factor_ref 0.0622
_reflns_number_gt 1815
_reflns_number_total 2098
_reflns_threshold_expression >2sigma(I)
_cod_data_source_file ic101360d_si_001_7.cif
_cod_data_source_block (Cd(MeLa)Cl2)2
_cod_depositor_comments
;
The following automatic conversions were performed:

'_symmetry_cell_setting' value 'Monoclinic' changed to 'monoclinic'
according to the built-in table from CIF Core dictionary named
'cif_core.dic' version 2.4.1 from 2010-06-29.

Automatic conversion script
Id: cif_fix_values 1646 2011-03-28 12:23:43Z adriana 
;
_cod_database_code 4316948

loop_
_symmetry_equiv_pos_as_xyz
'x, y, z'
'-x, y+1/2, -z+1/2'
'-x, -y, -z'
'x, -y-1/2, z-1/2'

loop_
_atom_site_label
_atom_site_type_symbol
_atom_site_fract_x
_atom_site_fract_y
_atom_site_fract_z
_atom_site_U_iso_or_equiv
_atom_site_adp_type
_atom_site_occupancy
_atom_site_symmetry_multiplicity
_atom_site_calc_flag
_atom_site_refinement_flags
_atom_site_disorder_assembly
_atom_site_disorder_group
Cd1 Cd 0.46506(2) 0.983312(19) 0.171627(18) 0.02936(10) Uani 1 1 d . . .
Cl1 Cl 0.51097(8) 1.17577(6) 0.01859(6) 0.03384(17) Uani 1 1 d . . .
Cl2 Cl 0.71712(8) 0.94789(8) 0.24651(8) 0.0464(2) Uani 1 1 d . . .
C1 C 0.2169(3) 1.0715(3) 0.3277(3) 0.0338(6) Uani 1 1 d . . .
C2 C 0.2242(4) 0.9354(3) 0.3700(3) 0.0422(7) Uani 1 1 d . . .
H2A H 0.2741 0.9312 0.4520 0.051 Uiso 1 1 calc R . .
H2B H 0.1260 0.9042 0.3816 0.051 Uiso 1 1 calc R . .
N3 N 0.2981(3) 0.8537(2) 0.2813(3) 0.0383(6) Uani 1 1 d . . .
H3N H 0.337(4) 0.800(3) 0.327(3) 0.046(10) Uiso 1 1 d . . .
C4 C 0.2020(4) 0.7957(3) 0.1874(3) 0.0482(8) Uani 1 1 d . . .
H4A H 0.1184 0.7606 0.2307 0.058 Uiso 1 1 calc R . .
H4B H 0.2529 0.7262 0.1470 0.058 Uiso 1 1 calc R . .
C5 C 0.1493(4) 0.8861(3) 0.0859(3) 0.0445(8) Uani 1 1 d . . .
H5A H 0.1720 0.8520 0.0025 0.053 Uiso 1 1 calc R . .
H5B H 0.0444 0.8946 0.0910 0.053 Uiso 1 1 calc R . .
N6 N 0.2156(3) 1.0092(2) 0.0997(2) 0.0325(5) Uani 1 1 d . . .
H6N H 0.205(5) 1.050(4) 0.025(4) 0.065(12) Uiso 1 1 d . . .
C7 C 0.1470(3) 1.0870(3) 0.1964(3) 0.0367(6) Uani 1 1 d . . .
H7A H 0.0448 1.0646 0.2012 0.044 Uiso 1 1 calc R . .
H7B H 0.1529 1.1752 0.1712 0.044 Uiso 1 1 calc R . .
N8 N 0.3652(3) 1.1175(3) 0.3178(3) 0.0377(6) Uani 1 1 d . . .
H8NA H 0.359(4) 1.198(4) 0.293(4) 0.066(13) Uiso 1 1 d . . .
H8NB H 0.404(5) 1.128(4) 0.389(4) 0.066(13) Uiso 1 1 d . . .
C9 C 0.1317(4) 1.1465(4) 0.4234(3) 0.0505(8) Uani 1 1 d . . .
H9A H 0.1270 1.2335 0.3969 0.076 Uiso 1 1 calc R . .
H9B H 0.1788 1.1412 0.5055 0.076 Uiso 1 1 calc R . .
H9C H 0.0349 1.1128 0.4288 0.076 Uiso 1 1 calc R . .

loop_
_atom_site_aniso_label
_atom_site_aniso_U_11
_atom_site_aniso_U_22
_atom_site_aniso_U_33
_atom_site_aniso_U_23
_atom_site_aniso_U_13
_atom_site_aniso_U_12
Cd1 0.02507(14) 0.02836(13) 0.03473(13) -0.00071(7) 0.00309(9) 0.00015(7)
Cl1 0.0421(4) 0.0245(3) 0.0350(3) -0.0004(2) 0.0033(3) -0.0005(3)
Cl2 0.0335(4) 0.0442(4) 0.0611(5) -0.0001(4) -0.0106(4) 0.0037(3)
C1 0.0309(15) 0.0330(15) 0.0378(15) 0.0026(12) 0.0088(12) 0.0055(12)
C2 0.0450(19) 0.0401(17) 0.0419(17) 0.0107(13) 0.0124(14) 0.0056(14)
N3 0.0398(15) 0.0278(12) 0.0474(15) 0.0113(11) 0.0075(12) 0.0075(11)
C4 0.051(2) 0.0343(16) 0.060(2) 0.0000(14) 0.0071(17) -0.0148(15)
C5 0.0359(17) 0.0390(17) 0.059(2) -0.0098(14) -0.0011(15) -0.0073(13)
N6 0.0294(13) 0.0350(13) 0.0331(13) 0.0012(10) -0.0007(10) -0.0015(9)
C7 0.0311(15) 0.0326(15) 0.0463(17) 0.0022(12) 0.0022(13) 0.0066(12)
N8 0.0368(15) 0.0362(14) 0.0400(14) -0.0075(11) 0.0000(12) 0.0026(11)
C9 0.055(2) 0.052(2) 0.0448(18) -0.0018(15) 0.0134(16) 0.0190(17)

loop_
_atom_type_symbol
_atom_type_description
_atom_type_scat_dispersion_real
_atom_type_scat_dispersion_imag
_atom_type_scat_source
C C 0.0033 0.0016 'International Tables Vol C Tables 4.2.6.8 and 6.1.1.4'
H H 0.0000 0.0000 'International Tables Vol C Tables 4.2.6.8 and 6.1.1.4'
N N 0.0061 0.0033 'International Tables Vol C Tables 4.2.6.8 and 6.1.1.4'
Cl Cl 0.1484 0.1585 'International Tables Vol C Tables 4.2.6.8 and 6.1.1.4'
Cd Cd -0.8075 1.2024 'International Tables Vol C Tables 4.2.6.8 and 6.1.1.4'

loop_
_geom_angle_atom_site_label_1
_geom_angle_atom_site_label_2
_geom_angle_atom_site_label_3
_geom_angle
_geom_angle_site_symmetry_1
_geom_angle_site_symmetry_3
_geom_angle_publ_flag
N8 Cd1 N3 76.41(10) . . ?
N8 Cd1 N6 75.68(9) . . ?
N3 Cd1 N6 66.37(9) . . ?
N8 Cd1 Cl2 105.28(7) . . ?
N3 Cd1 Cl2 111.72(7) . . ?
N6 Cd1 Cl2 177.70(6) . . ?
N8 Cd1 Cl1 161.03(7) . 3_675 ?
N3 Cd1 Cl1 93.43(7) . 3_675 ?
N6 Cd1 Cl1 85.60(6) . 3_675 ?
Cl2 Cd1 Cl1 93.31(3) . 3_675 ?
N8 Cd1 Cl1 89.90(8) . . ?
N3 Cd1 Cl1 148.73(7) . . ?
N6 Cd1 Cl1 83.15(7) . . ?
Cl2 Cd1 Cl1 98.90(3) . . ?
Cl1 Cd1 Cl1 90.92(3) 3_675 . ?
Cd1 Cl1 Cd1 89.08(3) 3_675 . ?
N8 C1 C9 111.6(3) . . ?
N8 C1 C2 107.6(2) . . ?
C9 C1 C2 109.2(2) . . ?
N8 C1 C7 106.6(2) . . ?
C9 C1 C7 109.2(2) . . ?
C2 C1 C7 112.7(2) . . ?
N3 C2 C1 113.6(2) . . ?
C2 N3 C4 113.8(3) . . ?
C2 N3 Cd1 106.27(19) . . ?
C4 N3 Cd1 107.96(19) . . ?
N3 C4 C5 113.5(3) . . ?
N6 C5 C4 111.7(3) . . ?
C5 N6 C7 113.1(3) . . ?
C5 N6 Cd1 109.06(19) . . ?
C7 N6 Cd1 105.28(17) . . ?
N6 C7 C1 112.8(2) . . ?
C1 N8 Cd1 102.99(17) . . ?

loop_
_geom_bond_atom_site_label_1
_geom_bond_atom_site_label_2
_geom_bond_distance
_geom_bond_site_symmetry_2
_geom_bond_publ_flag
Cd1 N8 2.334(3) . ?
Cd1 N3 2.413(3) . ?
Cd1 N6 2.468(3) . ?
Cd1 Cl2 2.5146(10) . ?
Cd1 Cl1 2.6720(8) 3_675 ?
Cd1 Cl1 2.6801(8) . ?
Cl1 Cd1 2.6720(8) 3_675 ?
C1 N8 1.481(4) . ?
C1 C9 1.536(4) . ?
C1 C2 1.536(4) . ?
C1 C7 1.552(4) . ?
C2 N3 1.473(4) . ?
N3 C4 1.479(4) . ?
C4 C5 1.536(5) . ?
C5 N6 1.472(4) . ?
N6 C7 1.484(4) . ?
